data_2018766
loop_
_publ_author_name
'Cort\'es, Edwar'
'Abon\'ia, Rodrigo'
'Cobo, Justo'
'Glidewell, Christopher'

_publ_section_title
;
 Hydrogen-bonded sheet structures in methyl
 4-(4-chloroanilino)-3-nitrobenzoate and methyl
 1-benzyl-2-(4-chlorophenyl)-1<i>H</i>-benzimidazole-5-carboxylate
;
_journal_coeditor_code SK3463
_journal_issue 1
_journal_name_full 'Acta Crystallographica Section C'
_journal_page_first 77
_journal_page_last 81
_journal_paper_doi 10.1107/S0108270112049669
_journal_volume 69
_journal_year 2013
_chemical_formula_iupac 'C22 H17 Cl N2 O2'
_chemical_formula_moiety 'C22 H17 Cl N2 O2'
_chemical_formula_sum 'C22 H17 Cl N2 O2'
_chemical_formula_weight 376.83
_chemical_name_systematic
;
Methyl 1-benzyl-2-(4-chlorophenyl)-1<i>H</i>-benzimidazole-5-carboxylate
;
_space_group_IT_number 14
_symmetry_cell_setting monoclinic
_symmetry_space_group_name_Hall '-P 2ybc'
_symmetry_space_group_name_H-M 'P 1 21/c 1'
_atom_sites_solution_hydrogens geom
_atom_sites_solution_primary direct
_atom_sites_solution_secondary difmap
_cell_angle_alpha 90.00
_cell_angle_beta 98.908(10)
_cell_angle_gamma 90.00
_cell_formula_units_Z 4
_cell_length_a 14.214(2)
_cell_length_b 11.7391(10)
_cell_length_c 11.0580(14)
_cell_measurement_reflns_used 4183
_cell_measurement_temperature 120(2)
_cell_measurement_theta_max 27.50
_cell_measurement_theta_min 2.78
_cell_volume 1822.9(4)
_computing_cell_refinement 'DIRAX/LSQ (Duisenberg <i>et al.</i>, 2000)'
_computing_data_collection 'COLLECT (Nonius, 1999)'
_computing_data_reduction 'EVALCCD (Duisenberg <i>et al.</i>, 2003)'
_computing_molecular_graphics 'PLATON (Spek, 2009)'
_computing_publication_material
;
SHELXL97 (Sheldrick, 2008) and PLATON (Spek, 2009)
;
_computing_structure_refinement 'SHELXL97 (Sheldrick, 2008)'
_computing_structure_solution 'SHELXS97 (Sheldrick, 2008)'
_diffrn_ambient_temperature 120(2)
_diffrn_detector_area_resol_mean 9.091
_diffrn_measured_fraction_theta_full 0.999
_diffrn_measured_fraction_theta_max 0.999
_diffrn_measurement_device_type 'Bruker Nonius KappaCCD area-detector'
_diffrn_measurement_method '\f and \w scans'
_diffrn_radiation_monochromator graphite
_diffrn_radiation_source 'Bruker Nonius FR591 rotating anode'
_diffrn_radiation_type 'Mo K\a'
_diffrn_radiation_wavelength 0.71073
_diffrn_reflns_av_R_equivalents 0.0645
_diffrn_reflns_av_sigmaI/netI 0.0450
_diffrn_reflns_limit_h_max 18
_diffrn_reflns_limit_h_min -18
_diffrn_reflns_limit_k_max 15
_diffrn_reflns_limit_k_min -15
_diffrn_reflns_limit_l_max 14
_diffrn_reflns_limit_l_min -14
_diffrn_reflns_number 24459
_diffrn_reflns_theta_full 27.50
_diffrn_reflns_theta_max 27.50
_diffrn_reflns_theta_min 2.78
_exptl_absorpt_coefficient_mu 0.229
_exptl_absorpt_correction_T_max 0.956
_exptl_absorpt_correction_T_min 0.932
_exptl_absorpt_correction_type multi-scan
_exptl_absorpt_process_details '(SADABS; Sheldrick, 2003)'
_exptl_crystal_colour colourless
_exptl_crystal_density_diffrn 1.373
_exptl_crystal_density_method 'not measured'
_exptl_crystal_description block
_exptl_crystal_F_000 784
_exptl_crystal_size_max 0.31
_exptl_crystal_size_mid 0.28
_exptl_crystal_size_min 0.20
_refine_diff_density_max 0.316
_refine_diff_density_min -0.434
_refine_ls_extinction_method none
_refine_ls_goodness_of_fit_ref 1.053
_refine_ls_hydrogen_treatment constr
_refine_ls_matrix_type full
_refine_ls_number_parameters 245
_refine_ls_number_reflns 4183
_refine_ls_number_restraints 0
_refine_ls_restrained_S_all 1.053
_refine_ls_R_factor_all 0.0761
_refine_ls_R_factor_gt 0.0464
_refine_ls_shift/su_max 0.001
_refine_ls_shift/su_mean 0.000
_refine_ls_structure_factor_coef Fsqd
_refine_ls_weighting_details 'w = 1/[\s^2^(Fo^2^)+(0.0449P)^2^+1.0641P] where P=(Fo^2^+2Fc^2^)/3'
_refine_ls_weighting_scheme calc
_refine_ls_wR_factor_gt 0.1012
_refine_ls_wR_factor_ref 0.1167
_reflns_number_gt 3040
_reflns_number_total 4183
_reflns_threshold_expression I>2\s(I)
_cod_data_source_file sk3463.cif
_cod_data_source_block II
_cod_original_sg_symbol_H-M 'P 21/c'
_cod_database_code 2018766
_cod_database_fobs_code 2018766

loop_
_symmetry_equiv_pos_as_xyz
'x, y, z'
'-x, y+1/2, -z+1/2'
'-x, -y, -z'
'x, -y-1/2, z-1/2'

loop_
_atom_site_type_symbol
_atom_site_label
_atom_site_fract_x
_atom_site_fract_y
_atom_site_fract_z
_atom_site_U_iso_or_equiv
_atom_site_adp_type
_atom_site_calc_flag
_atom_site_refinement_flags
_atom_site_occupancy
_atom_site_symmetry_multiplicity
N N1 0.69848(11) 0.57451(13) 0.45316(14) 0.0219(3) Uani d . 1 1
C C2 0.73360(13) 0.46478(15) 0.46699(17) 0.0215(4) Uani d . 1 1
N N3 0.69613(11) 0.40547(13) 0.54929(14) 0.0240(4) Uani d . 1 1
C C3a 0.63269(13) 0.48000(15) 0.59228(16) 0.0218(4) Uani d . 1 1
C C4 0.57395(13) 0.46255(15) 0.68054(17) 0.0230(4) Uani d . 1 1
H H4 0.5718 0.3907 0.7196 0.028 Uiso calc R 1 1
C C5 0.51849(13) 0.55328(15) 0.70979(17) 0.0225(4) Uani d . 1 1
C C6 0.52074(14) 0.65955(16) 0.64954(17) 0.0240(4) Uani d . 1 1
H H6 0.4823 0.7202 0.6712 0.029 Uiso calc R 1 1
C C7 0.57724(14) 0.67767(15) 0.56017(17) 0.0241(4) Uani d . 1 1
H H7 0.5779 0.7487 0.5192 0.029 Uiso calc R 1 1
C C7a 0.63340(13) 0.58599(15) 0.53325(16) 0.0218(4) Uani d . 1 1
C C17 0.71419(14) 0.66023(15) 0.36200(16) 0.0239(4) Uani d . 1 1
H H17A 0.6517 0.6839 0.3166 0.029 Uiso calc R 1 1
H H17B 0.7508 0.6249 0.3025 0.029 Uiso calc R 1 1
C C11 0.76685(13) 0.76488(15) 0.41551(16) 0.0217(4) Uani d . 1 1
C C12 0.82367(15) 0.76704(17) 0.52964(18) 0.0269(4) Uani d . 1 1
H H12 0.8296 0.7007 0.5795 0.032 Uiso calc R 1 1
C C13 0.87194(16) 0.86605(18) 0.57100(19) 0.0324(5) Uani d . 1 1
H H13 0.9107 0.8669 0.6491 0.039 Uiso calc R 1 1
C C14 0.86405(16) 0.96298(18) 0.4997(2) 0.0345(5) Uani d . 1 1
H H14 0.8977 1.0301 0.5282 0.041 Uiso calc R 1 1
C C15 0.80687(16) 0.96185(17) 0.3867(2) 0.0343(5) Uani d . 1 1
H H15 0.8008 1.0286 0.3375 0.041 Uiso calc R 1 1
C C16 0.75846(15) 0.86392(16) 0.34512(18) 0.0274(4) Uani d . 1 1
H H16 0.7189 0.8641 0.2675 0.033 Uiso calc R 1 1
C C21 0.80203(14) 0.41651(16) 0.39352(17) 0.0234(4) Uani d . 1 1
C C22 0.88719(14) 0.47085(17) 0.37947(18) 0.0274(4) Uani d . 1 1
H H22 0.9031 0.5414 0.4195 0.033 Uiso calc R 1 1
C C23 0.94890(15) 0.42279(18) 0.30757(19) 0.0301(5) Uani d . 1 1
H H23 1.0072 0.4593 0.2993 0.036 Uiso calc R 1 1
C C24 0.92384(15) 0.32070(17) 0.24829(18) 0.0281(4) Uani d . 1 1
Cl Cl24 0.99602(4) 0.26432(5) 0.14922(5) 0.03969(17) Uani d . 1 1
C C25 0.84068(15) 0.26460(17) 0.26202(18) 0.0285(4) Uani d . 1 1
H H25 0.8247 0.1945 0.2210 0.034 Uiso calc R 1 1
C C26 0.78075(15) 0.31173(16) 0.33641(18) 0.0271(4) Uani d . 1 1
H H26 0.7246 0.2722 0.3486 0.032 Uiso calc R 1 1
C C51 0.45824(14) 0.53386(16) 0.80648(17) 0.0235(4) Uani d . 1 1
O O51 0.44658(10) 0.44172(11) 0.85107(12) 0.0300(3) Uani d . 1 1
O O52 0.41778(10) 0.62973(11) 0.84006(12) 0.0288(3) Uani d . 1 1
C C52 0.35773(16) 0.61510(18) 0.93410(19) 0.0329(5) Uani d . 1 1
H H52A 0.3075 0.5597 0.9062 0.049 Uiso calc R 1 1
H H52B 0.3288 0.6883 0.9500 0.049 Uiso calc R 1 1
H H52C 0.3964 0.5875 1.0095 0.049 Uiso calc R 1 1

loop_
_atom_site_aniso_label
_atom_site_aniso_U_11
_atom_site_aniso_U_22
_atom_site_aniso_U_33
_atom_site_aniso_U_12
_atom_site_aniso_U_13
_atom_site_aniso_U_23
N1 0.0277(9) 0.0146(7) 0.0236(8) -0.0007(6) 0.0046(6) 0.0011(6)
C2 0.0247(10) 0.0140(8) 0.0252(9) -0.0001(7) 0.0020(7) -0.0006(7)
N3 0.0284(9) 0.0156(8) 0.0286(8) -0.0008(6) 0.0064(7) 0.0002(6)
C3a 0.0257(10) 0.0136(8) 0.0253(9) -0.0008(7) 0.0013(7) -0.0003(7)
C4 0.0273(10) 0.0144(8) 0.0270(9) -0.0021(8) 0.0033(8) -0.0001(7)
C5 0.0255(10) 0.0156(9) 0.0257(9) -0.0023(7) 0.0015(8) -0.0021(7)
C6 0.0282(10) 0.0162(9) 0.0271(10) 0.0011(8) 0.0021(8) -0.0025(7)
C7 0.0302(11) 0.0132(9) 0.0280(10) 0.0011(8) 0.0017(8) 0.0005(7)
C7a 0.0256(10) 0.0164(9) 0.0233(9) -0.0021(7) 0.0031(8) -0.0004(7)
C17 0.0319(11) 0.0168(9) 0.0226(9) 0.0000(8) 0.0028(8) 0.0032(7)
C11 0.0249(10) 0.0167(9) 0.0243(9) -0.0005(7) 0.0065(8) -0.0004(7)
C12 0.0343(11) 0.0213(10) 0.0253(10) 0.0002(8) 0.0055(8) 0.0028(8)
C13 0.0371(12) 0.0313(11) 0.0281(10) -0.0036(9) 0.0028(9) -0.0045(9)
C14 0.0391(13) 0.0229(11) 0.0420(12) -0.0084(9) 0.0079(10) -0.0074(9)
C15 0.0420(13) 0.0184(10) 0.0425(12) -0.0020(9) 0.0068(10) 0.0063(9)
C16 0.0325(11) 0.0197(10) 0.0287(10) 0.0000(8) 0.0010(8) 0.0036(8)
C21 0.0281(10) 0.0188(9) 0.0231(9) 0.0028(8) 0.0034(8) 0.0024(7)
C22 0.0304(11) 0.0206(10) 0.0310(10) -0.0044(8) 0.0044(8) -0.0004(8)
C23 0.0272(11) 0.0294(11) 0.0345(11) -0.0030(9) 0.0069(8) 0.0062(9)
C24 0.0323(11) 0.0241(10) 0.0294(10) 0.0077(9) 0.0092(8) 0.0072(8)
Cl24 0.0467(3) 0.0333(3) 0.0443(3) 0.0125(2) 0.0234(3) 0.0071(2)
C25 0.0363(12) 0.0187(9) 0.0316(10) 0.0033(8) 0.0081(9) 0.0019(8)
C26 0.0310(11) 0.0188(9) 0.0322(10) -0.0016(8) 0.0075(8) 0.0023(8)
C51 0.0253(10) 0.0169(9) 0.0269(10) -0.0009(8) -0.0003(8) -0.0043(7)
O51 0.0382(8) 0.0177(7) 0.0361(8) -0.0006(6) 0.0120(6) 0.0000(6)
O52 0.0358(8) 0.0201(7) 0.0330(7) 0.0042(6) 0.0135(6) 0.0006(6)
C52 0.0393(12) 0.0293(11) 0.0328(11) 0.0074(9) 0.0141(9) 0.0025(9)

loop_
_atom_type_symbol
_atom_type_description
_atom_type_scat_dispersion_real
_atom_type_scat_dispersion_imag
_atom_type_scat_source
C C 0.0033 0.0016 'International Tables Vol C Tables 4.2.6.8 and 6.1.1.4'
H H 0.0000 0.0000 'International Tables Vol C Tables 4.2.6.8 and 6.1.1.4'
Cl Cl 0.1484 0.1585 'International Tables Vol C Tables 4.2.6.8 and 6.1.1.4'
N N 0.0061 0.0033 'International Tables Vol C Tables 4.2.6.8 and 6.1.1.4'
O O 0.0106 0.0060 'International Tables Vol C Tables 4.2.6.8 and 6.1.1.4'

loop_
_geom_angle_atom_site_label_1
_geom_angle_atom_site_label_2
_geom_angle_atom_site_label_3
_geom_angle
C2 N1 C7a 106.63(15)
C2 N1 C17 128.71(16)
C7a N1 C17 124.19(15)
N3 C2 N1 112.97(16)
N3 C2 C21 123.22(16)
N1 C2 C21 123.75(16)
C2 N3 C3a 104.80(15)
N3 C3a C4 129.53(17)
N3 C3a C7a 110.26(16)
C4 C3a C7a 120.21(17)
C5 C4 C3a 118.17(17)
C5 C4 H4 120.9
C3a C4 H4 120.9
C4 C5 C6 120.62(18)
C4 C5 C51 117.35(16)
C6 C5 C51 122.03(17)
C7 C6 C5 121.96(17)
C7 C6 H6 119.0
C5 C6 H6 119.0
C6 C7 C7a 116.57(17)
C6 C7 H7 121.7
C7a C7 H7 121.7
N1 C7a C7 132.19(17)
N1 C7a C3a 105.34(16)
C7 C7a C3a 122.46(17)
N1 C17 C11 114.08(15)
N1 C17 H17A 108.7
C11 C17 H17A 108.7
N1 C17 H17B 108.7
C11 C17 H17B 108.7
H17A C17 H17B 107.6
C12 C11 C16 118.65(17)
C12 C11 C17 123.62(17)
C16 C11 C17 117.72(16)
C11 C12 C13 120.12(18)
C11 C12 H12 119.9
C13 C12 H12 119.9
C14 C13 C12 120.63(19)
C14 C13 H13 119.7
C12 C13 H13 119.7
C13 C14 C15 119.58(19)
C13 C14 H14 120.2
C15 C14 H14 120.2
C14 C15 C16 120.15(19)
C14 C15 H15 119.9
C16 C15 H15 119.9
C15 C16 C11 120.86(18)
C15 C16 H16 119.6
C11 C16 H16 119.6
C26 C21 C22 118.89(18)
C26 C21 C2 118.25(18)
C22 C21 C2 122.86(17)
C23 C22 C21 120.78(18)
C23 C22 H22 119.6
C21 C22 H22 119.6
C24 C23 C22 118.84(19)
C24 C23 H23 120.6
C22 C23 H23 120.6
C25 C24 C23 121.45(19)
C25 C24 Cl24 119.00(16)
C23 C24 Cl24 119.50(16)
C24 C25 C26 119.29(19)
C24 C25 H25 120.4
C26 C25 H25 120.4
C25 C26 C21 120.67(19)
C25 C26 H26 119.7
C21 C26 H26 119.7
O51 C51 O52 123.02(18)
O51 C51 C5 124.06(17)
O52 C51 C5 112.92(16)
C51 O52 C52 115.02(15)
O52 C52 H52A 109.5
O52 C52 H52B 109.5
H52A C52 H52B 109.5
O52 C52 H52C 109.5
H52A C52 H52C 109.5
H52B C52 H52C 109.5

loop_
_geom_bond_atom_site_label_1
_geom_bond_atom_site_label_2
_geom_bond_distance
_geom_bond_publ_flag
N1 C2 1.381(2) y
C2 N3 1.322(2) y
N3 C3a 1.392(2) y
C3a C4 1.394(3) y
C4 C5 1.393(3) y
C4 H4 0.9500 ?
C5 C6 1.417(3) y
C6 H6 0.9500 ?
C6 C7 1.383(3) y
C7 C7a 1.399(3) y
C7 H7 0.9500 ?
C7a N1 1.383(2) y
C3a C7a 1.406(2) y
N1 C17 1.466(2) ?
C2 C21 1.474(3) ?
C5 C51 1.487(3) ?
C17 C11 1.511(3) ?
C17 H17A 0.9900 ?
C17 H17B 0.9900 ?
C11 C12 1.389(3) ?
C11 C16 1.394(3) ?
C12 C13 1.391(3) ?
C12 H12 0.9500 ?
C13 C14 1.379(3) ?
C13 H13 0.9500 ?
C14 C15 1.381(3) ?
C14 H14 0.9500 ?
C15 C16 1.382(3) ?
C15 H15 0.9500 ?
C16 H16 0.9500 ?
C21 C26 1.394(3) ?
C21 C22 1.398(3) ?
C22 C23 1.391(3) ?
C22 H22 0.9500 ?
C23 C24 1.386(3) ?
C23 H23 0.9500 ?
C24 C25 1.382(3) ?
C24 Cl24 1.743(2) ?
C25 C26 1.388(3) ?
C25 H25 0.9500 ?
C26 H26 0.9500 ?
C51 O51 1.211(2) ?
C51 O52 1.342(2) ?
O52 C52 1.454(2) ?
C52 H52A 0.9800 ?
C52 H52B 0.9800 ?
C52 H52C 0.9800 ?

loop_
_geom_hbond_atom_site_label_D
_geom_hbond_atom_site_label_H
_geom_hbond_atom_site_label_A
_geom_hbond_site_symmetry_A
_geom_hbond_distance_DH
_geom_hbond_distance_HA
_geom_hbond_distance_DA
_geom_hbond_angle_DHA
_geom_hbond_publ_flag
C16 H16 Cg2 4_575 0.95 2.52 3.388(2) 153 y

loop_
_geom_torsion_atom_site_label_1
_geom_torsion_atom_site_label_2
_geom_torsion_atom_site_label_3
_geom_torsion_atom_site_label_4
_geom_torsion
_geom_torsion_publ_flag
C7a N1 C2 N3 0.0(2) ?
C17 N1 C2 N3 -172.18(17) ?
C7a N1 C2 C21 177.12(17) ?
C17 N1 C2 C21 4.9(3) ?
N1 C2 N3 C3a 0.0(2) ?
C21 C2 N3 C3a -177.07(17) ?
C2 N3 C3a C4 -179.70(19) ?
C2 N3 C3a C7a -0.1(2) ?
N3 C3a C4 C5 178.13(18) ?
C7a C3a C4 C5 -1.5(3) ?
C3a C4 C5 C6 1.1(3) ?
C3a C4 C5 C51 -178.42(17) ?
C4 C5 C6 C7 0.1(3) ?
C51 C5 C6 C7 179.60(17) ?
C5 C6 C7 C7a -0.9(3) ?
C2 N1 C7a C7 178.9(2) ?
C17 N1 C7a C7 -8.4(3) ?
C2 N1 C7a C3a -0.09(19) ?
C17 N1 C7a C3a 172.58(16) ?
C6 C7 C7a N1 -178.33(19) ?
C6 C7 C7a C3a 0.6(3) ?
N3 C3a C7a N1 0.1(2) ?
C4 C3a C7a N1 179.77(16) ?
N3 C3a C7a C7 -179.04(17) ?
C4 C3a C7a C7 0.6(3) ?
C2 N1 C17 C11 -115.9(2) y
C7a N1 C17 C11 73.1(2) ?
N1 C17 C11 C12 21.2(3) y
N1 C17 C11 C16 -159.68(17) ?
C16 C11 C12 C13 -0.9(3) ?
C17 C11 C12 C13 178.22(19) ?
C11 C12 C13 C14 0.1(3) ?
C12 C13 C14 C15 0.6(3) ?
C13 C14 C15 C16 -0.4(3) ?
C14 C15 C16 C11 -0.4(3) ?
C12 C11 C16 C15 1.1(3) ?
C17 C11 C16 C15 -178.08(19) ?
N3 C2 C21 C26 47.9(3) ?
N1 C2 C21 C26 -128.9(2) ?
N3 C2 C21 C22 -131.7(2) ?
N1 C2 C21 C22 51.5(3) y
C26 C21 C22 C23 1.4(3) ?
C2 C21 C22 C23 -178.98(18) ?
C21 C22 C23 C24 1.0(3) ?
C22 C23 C24 C25 -1.9(3) ?
C22 C23 C24 Cl24 175.46(15) ?
C23 C24 C25 C26 0.3(3) ?
Cl24 C24 C25 C26 -177.09(15) ?
C24 C25 C26 C21 2.3(3) ?
C22 C21 C26 C25 -3.1(3) ?
C2 C21 C26 C25 177.30(17) ?
C4 C5 C51 O51 -8.5(3) y
C6 C5 C51 O51 171.99(18) ?
C4 C5 C51 O52 171.38(17) y
C6 C5 C51 O52 -8.2(3) ?
O51 C51 O52 C52 -0.4(3) ?
C5 C51 O52 C52 179.72(16) y

loop_
_cod_related_entry_id
_cod_related_entry_database
_cod_related_entry_code
1 ChemSpider 4097363
